data_7154924
loop_
_publ_author_name
'Li, Ji-Yao'
'Li, Zhi-Long'
'Zhao, Wei-Wei'
'Liu, Yan-Kai'
'Tong, Zhi-Ping'
'Tan, Rui'

_publ_section_title
;
 One-pot, highly efficient, asymmetric synthesis of ring-fused piperidine
 derivatives bearing N,O- or N,N-acetal moieties.
;
_journal_issue 8
_journal_name_full 'Organic &amp; biomolecular chemistry'
_journal_page_first 2444
_journal_page_last 2453
_journal_paper_doi 10.1039/c5ob02571k
_journal_volume 14
_journal_year 2016
_chemical_absolute_configuration rm
_chemical_formula_sum 'C28 H27 N O5 S'
_chemical_formula_weight 489.57
_chemical_name_systematic
; 
 ? 
;
_space_group_IT_number 19
_symmetry_cell_setting orthorhombic
_symmetry_space_group_name_Hall 'P 2ac 2ab'
_symmetry_space_group_name_H-M 'P 21 21 21'
_atom_sites_solution_hydrogens geom
_atom_sites_solution_primary direct
_atom_sites_solution_secondary difmap
_audit_creation_method SHELXL-97
_audit_update_record
;
2015-10-04 deposited with the CCDC.
2016-01-19 downloaded from the CCDC.
;
_cell_angle_alpha 90.00
_cell_angle_beta 90.00
_cell_angle_gamma 90.00
_cell_formula_units_Z 4
_cell_length_a 9.9601(8)
_cell_length_b 10.8355(7)
_cell_length_c 23.6278(13)
_cell_measurement_reflns_used 1833
_cell_measurement_temperature 293(2)
_cell_measurement_theta_max 71.1070
_cell_measurement_theta_min 3.7550
_cell_volume 2550.0(3)
_computing_structure_refinement 'SHELXL-97 (Sheldrick, 1997)'
_computing_structure_solution 'SHELXS-97 (Sheldrick, 1990)'
_diffrn_ambient_temperature 293(2)
_diffrn_measured_fraction_theta_full 0.999
_diffrn_measured_fraction_theta_max 0.999
_diffrn_measurement_device_type 'Xcalibur, Eos, Gemini'
_diffrn_radiation_monochromator graphite
_diffrn_radiation_source 'Enhance (Cu) X-ray Source'
_diffrn_radiation_type CuK\a
_diffrn_radiation_wavelength 1.54184
_diffrn_reflns_av_R_equivalents 0.0425
_diffrn_reflns_av_sigmaI/netI 0.0555
_diffrn_reflns_limit_h_max 11
_diffrn_reflns_limit_h_min -11
_diffrn_reflns_limit_k_max 9
_diffrn_reflns_limit_k_min -12
_diffrn_reflns_limit_l_max 28
_diffrn_reflns_limit_l_min -14
_diffrn_reflns_number 5804
_diffrn_reflns_theta_full 67.25
_diffrn_reflns_theta_max 67.25
_diffrn_reflns_theta_min 3.74
_exptl_absorpt_coefficient_mu 1.443
_exptl_absorpt_correction_T_max 0.9057
_exptl_absorpt_correction_T_min 0.8933
_exptl_absorpt_correction_type multi-scan
_exptl_absorpt_process_details sadabs
_exptl_crystal_colour yellow
_exptl_crystal_density_diffrn 1.275
_exptl_crystal_density_method 'not measured'
_exptl_crystal_description block
_exptl_crystal_F_000 1032
_exptl_crystal_size_max 0.08
_exptl_crystal_size_mid 0.07
_exptl_crystal_size_min 0.07
_refine_diff_density_max 0.213
_refine_diff_density_min -0.228
_refine_diff_density_rms 0.059
_refine_ls_abs_structure_details 'Flack H D (1983), Acta Cryst. A39, 876-881'
_refine_ls_abs_structure_Flack 0.00
_refine_ls_extinction_coef 0.0029(3)
_refine_ls_extinction_expression Fc^*^=kFc[1+0.001xFc^2^\l^3^/sin(2\q)]^-1/4^
_refine_ls_extinction_method SHELXL
_refine_ls_goodness_of_fit_ref 1.071
_refine_ls_hydrogen_treatment constr
_refine_ls_matrix_type full
_refine_ls_number_parameters 319
_refine_ls_number_reflns 3770
_refine_ls_number_restraints 0
_refine_ls_restrained_S_all 1.071
_refine_ls_R_factor_all 0.0585
_refine_ls_R_factor_gt 0.0479
_refine_ls_shift/su_max 0.001
_refine_ls_shift/su_mean 0.000
_refine_ls_structure_factor_coef Fsqd
_refine_ls_weighting_details 'calc w=1/[\s^2^(Fo^2^)+(0.0687P)^2^+0.0000P] where P=(Fo^2^+2Fc^2^)/3'
_refine_ls_weighting_scheme calc
_refine_ls_wR_factor_gt 0.1291
_refine_ls_wR_factor_ref 0.1383
_reflns_number_gt 3120
_reflns_number_total 3770
_reflns_threshold_expression >2sigma(I)
_cod_data_source_file c5ob02571k2.cif
_cod_data_source_block exp_6648
_cod_depositor_comments 'Adding full bibliography for 7154924--7154925.cif.'
_cod_original_sg_symbol_H-M P212121
_cod_database_code 7154924

loop_
_symmetry_equiv_pos_as_xyz
'x, y, z'
'-x+1/2, -y, z+1/2'
'x+1/2, -y+1/2, -z'
'-x, y+1/2, -z+1/2'

loop_
_atom_site_label
_atom_site_type_symbol
_atom_site_fract_x
_atom_site_fract_y
_atom_site_fract_z
_atom_site_U_iso_or_equiv
_atom_site_adp_type
_atom_site_occupancy
_atom_site_symmetry_multiplicity
_atom_site_calc_flag
_atom_site_refinement_flags
S1 S 0.23908(10) 0.47876(8) 0.53445(3) 0.0539(2) Uani 1 1 d .
N1 N 0.2593(3) 0.4785(3) 0.60474(11) 0.0524(7) Uani 1 1 d .
O1 O 0.3090(3) 0.5842(3) 0.51414(11) 0.0660(7) Uani 1 1 d .
O2 O 0.2740(3) 0.3606(2) 0.51261(11) 0.0716(8) Uani 1 1 d .
O3 O 0.2647(3) 0.7401(2) 0.61547(13) 0.0709(8) Uani 1 1 d .
O4 O 0.4889(3) 0.7306(2) 0.62444(12) 0.0637(7) Uani 1 1 d .
O5 O 0.1681(3) 0.3954(2) 0.68479(10) 0.0611(7) Uani 1 1 d .
C1 C -0.3547(5) 0.5585(6) 0.4996(3) 0.0974(17) Uani 1 1 d .
H1A H -0.3663 0.6011 0.4643 0.146 Uiso 1 1 calc R
H1B H -0.3912 0.6075 0.5297 0.146 Uiso 1 1 calc R
H1C H -0.4005 0.4806 0.4981 0.146 Uiso 1 1 calc R
C2 C -0.2074(4) 0.5371(4) 0.50994(17) 0.0644(10) Uani 1 1 d .
C3 C -0.1268(5) 0.6290(4) 0.53273(19) 0.0723(11) Uani 1 1 d .
H3 H -0.1649 0.7043 0.5427 0.087 Uiso 1 1 calc R
C4 C 0.0085(5) 0.6105(4) 0.54081(17) 0.0635(10) Uani 1 1 d .
H4 H 0.0615 0.6732 0.5557 0.076 Uiso 1 1 calc R
C5 C 0.0647(4) 0.4991(3) 0.52673(13) 0.0505(8) Uani 1 1 d .
C6 C -0.0129(4) 0.4058(4) 0.50400(16) 0.0621(10) Uani 1 1 d .
H6 H 0.0253 0.3304 0.4944 0.075 Uiso 1 1 calc R
C7 C -0.1475(5) 0.4265(4) 0.49584(18) 0.0674(11) Uani 1 1 d .
H7 H -0.1999 0.3640 0.4803 0.081 Uiso 1 1 calc R
C8 C 0.2300(4) 0.3618(3) 0.63278(14) 0.0551(9) Uani 1 1 d .
H8 H 0.1660 0.3148 0.6098 0.066 Uiso 1 1 calc R
C9 C 0.3557(4) 0.2845(3) 0.64210(15) 0.0537(9) Uani 1 1 d .
H9 H 0.3964 0.2659 0.6053 0.064 Uiso 1 1 calc R
C10 C 0.4568(4) 0.3570(3) 0.67805(15) 0.0527(9) Uani 1 1 d .
H10 H 0.4242 0.3546 0.7172 0.063 Uiso 1 1 calc R
C11 C 0.4605(4) 0.4909(3) 0.66072(15) 0.0557(9) Uani 1 1 d .
H11 H 0.5298 0.5394 0.6749 0.067 Uiso 1 1 calc R
C12 C 0.3723(4) 0.5440(3) 0.62676(14) 0.0533(9) Uani 1 1 d .
C13 C 0.3667(4) 0.6816(4) 0.62070(15) 0.0551(9) Uani 1 1 d .
C14 C 0.4943(5) 0.8649(4) 0.6250(2) 0.0763(13) Uani 1 1 d .
H14A H 0.4583 0.8974 0.5899 0.092 Uiso 1 1 calc R
H14B H 0.4406 0.8967 0.6560 0.092 Uiso 1 1 calc R
C15 C 0.6326(6) 0.9033(5) 0.6316(3) 0.1012(18) Uani 1 1 d .
H15A H 0.6683 0.8690 0.6660 0.152 Uiso 1 1 calc R
H15B H 0.6369 0.9917 0.6334 0.152 Uiso 1 1 calc R
H16C H 0.6844 0.8745 0.6000 0.152 Uiso 1 1 calc R
C16 C 0.1524(4) 0.3002(4) 0.72347(16) 0.0590(10) Uani 1 1 d .
C17 C 0.0673(5) 0.3265(5) 0.76889(17) 0.0729(12) Uani 1 1 d .
H17 H 0.0249 0.4027 0.7717 0.088 Uiso 1 1 calc R
C18 C 0.0475(6) 0.2366(6) 0.8096(2) 0.0897(16) Uani 1 1 d .
H18 H -0.0086 0.2525 0.8402 0.108 Uiso 1 1 calc R
C19 C 0.1106(6) 0.1236(6) 0.8052(2) 0.0939(17) Uani 1 1 d .
H19 H 0.0966 0.0633 0.8326 0.113 Uiso 1 1 calc R
C20 C 0.1929(5) 0.1007(5) 0.7607(2) 0.0799(14) Uani 1 1 d .
H20 H 0.2342 0.0240 0.7581 0.096 Uiso 1 1 calc R
C21 C 0.2182(4) 0.1884(4) 0.71835(16) 0.0611(10) Uani 1 1 d .
C22 C 0.3108(5) 0.1637(4) 0.66991(18) 0.0651(11) Uani 1 1 d .
H22A H 0.2655 0.1126 0.6421 0.078 Uiso 1 1 calc R
H22B H 0.3889 0.1190 0.6834 0.078 Uiso 1 1 calc R
C23 C 0.5937(4) 0.2966(3) 0.67777(15) 0.0541(9) Uani 1 1 d .
C24 C 0.6771(5) 0.3037(4) 0.63128(19) 0.0724(12) Uani 1 1 d .
H24 H 0.6512 0.3497 0.5999 0.087 Uiso 1 1 calc R
C25 C 0.7991(5) 0.2428(5) 0.6310(2) 0.0831(14) Uani 1 1 d .
H25 H 0.8542 0.2476 0.5993 0.100 Uiso 1 1 calc R
C26 C 0.8396(5) 0.1757(4) 0.6770(2) 0.0807(14) Uani 1 1 d .
H26 H 0.9219 0.1352 0.6765 0.097 Uiso 1 1 calc R
C27 C 0.7596(5) 0.1681(4) 0.72311(19) 0.0755(12) Uani 1 1 d .
H27 H 0.7870 0.1222 0.7543 0.091 Uiso 1 1 calc R
C28 C 0.6366(5) 0.2287(4) 0.72397(16) 0.0646(11) Uani 1 1 d .
H28 H 0.5826 0.2236 0.7560 0.078 Uiso 1 1 calc R

loop_
_atom_site_aniso_label
_atom_site_aniso_U_11
_atom_site_aniso_U_22
_atom_site_aniso_U_33
_atom_site_aniso_U_23
_atom_site_aniso_U_13
_atom_site_aniso_U_12
S1 0.0654(5) 0.0515(4) 0.0449(4) 0.0006(4) -0.0013(4) 0.0052(5)
N1 0.0653(18) 0.0436(14) 0.0484(14) 0.0037(12) -0.0071(15) -0.0020(17)
O1 0.0729(17) 0.0679(17) 0.0572(13) 0.0081(14) 0.0014(13) -0.0044(15)
O2 0.087(2) 0.0679(17) 0.0599(14) -0.0100(14) -0.0025(15) 0.0219(17)
O3 0.0735(18) 0.0519(15) 0.0873(19) 0.0011(14) -0.0030(17) 0.0088(17)
O4 0.0690(17) 0.0452(14) 0.0770(18) 0.0044(13) -0.0073(15) -0.0052(14)
O5 0.0727(17) 0.0554(15) 0.0553(13) 0.0056(12) 0.0069(13) 0.0020(14)
C1 0.066(3) 0.111(4) 0.115(4) 0.027(4) 0.003(3) 0.008(3)
C2 0.064(2) 0.069(3) 0.060(2) 0.012(2) 0.0043(19) -0.001(2)
C3 0.083(3) 0.060(2) 0.074(2) -0.003(2) -0.003(3) 0.019(2)
C4 0.075(3) 0.048(2) 0.067(2) -0.0092(19) -0.006(2) 0.002(2)
C5 0.065(2) 0.0439(19) 0.0431(16) -0.0001(15) -0.0032(16) 0.0042(16)
C6 0.076(3) 0.048(2) 0.062(2) -0.0024(18) -0.007(2) 0.001(2)
C7 0.071(3) 0.059(2) 0.073(3) 0.006(2) -0.011(2) -0.010(2)
C8 0.067(2) 0.0495(19) 0.0490(17) 0.0011(16) -0.0048(19) -0.005(2)
C9 0.063(2) 0.047(2) 0.0515(18) 0.0006(16) -0.0005(18) 0.0032(19)
C10 0.061(2) 0.049(2) 0.0480(18) 0.0041(16) -0.0036(17) -0.0014(18)
C11 0.064(2) 0.049(2) 0.0542(18) -0.0021(17) -0.0028(18) -0.0053(18)
C12 0.068(2) 0.044(2) 0.0479(17) -0.0013(16) -0.0025(18) -0.0005(19)
C13 0.071(2) 0.046(2) 0.0489(18) -0.0005(17) -0.0026(19) -0.002(2)
C14 0.103(4) 0.040(2) 0.085(3) 0.002(2) -0.019(3) -0.007(2)
C15 0.106(4) 0.068(3) 0.130(4) 0.001(3) -0.026(4) -0.023(3)
C16 0.058(2) 0.061(2) 0.058(2) 0.0063(18) -0.0075(18) -0.014(2)
C17 0.069(3) 0.090(3) 0.060(2) 0.005(2) 0.001(2) -0.012(3)
C18 0.083(3) 0.122(5) 0.064(3) 0.011(3) 0.008(2) -0.026(4)
C19 0.098(4) 0.105(4) 0.079(3) 0.037(3) -0.001(3) -0.030(4)
C20 0.088(3) 0.072(3) 0.080(3) 0.020(3) -0.014(3) -0.020(3)
C21 0.067(2) 0.057(2) 0.060(2) 0.0118(18) -0.010(2) -0.014(2)
C22 0.077(3) 0.047(2) 0.071(2) 0.0052(19) -0.011(2) -0.005(2)
C23 0.064(2) 0.047(2) 0.0515(18) 0.0029(17) -0.0077(18) -0.0050(18)
C24 0.072(3) 0.075(3) 0.070(2) 0.022(2) -0.001(2) 0.004(2)
C25 0.071(3) 0.093(4) 0.085(3) 0.017(3) 0.012(3) 0.000(3)
C26 0.059(2) 0.072(3) 0.111(4) 0.010(3) -0.017(3) -0.002(2)
C27 0.083(3) 0.069(3) 0.075(3) 0.017(2) -0.022(3) 0.005(3)
C28 0.076(3) 0.061(2) 0.057(2) 0.0086(19) -0.009(2) 0.004(2)

loop_
_atom_type_symbol
_atom_type_description
_atom_type_scat_dispersion_real
_atom_type_scat_dispersion_imag
_atom_type_scat_source
C C 0.0181 0.0091 'International Tables Vol C Tables 4.2.6.8 and 6.1.1.4'
H H 0.0000 0.0000 'International Tables Vol C Tables 4.2.6.8 and 6.1.1.4'
N N 0.0311 0.0180 'International Tables Vol C Tables 4.2.6.8 and 6.1.1.4'
O O 0.0492 0.0322 'International Tables Vol C Tables 4.2.6.8 and 6.1.1.4'
S S 0.3331 0.5567 'International Tables Vol C Tables 4.2.6.8 and 6.1.1.4'

loop_
_geom_angle_atom_site_label_1
_geom_angle_atom_site_label_2
_geom_angle_atom_site_label_3
_geom_angle
O1 S1 O2 118.73(18)
O1 S1 N1 106.09(16)
O2 S1 N1 109.21(16)
O1 S1 C5 110.35(17)
O2 S1 C5 108.44(19)
N1 S1 C5 102.83(16)
C12 N1 C8 115.1(3)
C12 N1 S1 117.1(2)
C8 N1 S1 115.4(2)
C13 O4 C14 115.6(4)
C16 O5 C8 115.4(3)
C7 C2 C3 117.8(4)
C7 C2 C1 121.1(5)
C3 C2 C1 121.1(5)
C4 C3 C2 121.1(4)
C5 C4 C3 119.6(4)
C4 C5 C6 120.6(4)
C4 C5 S1 119.2(3)
C6 C5 S1 120.1(3)
C7 C6 C5 118.8(4)
C6 C7 C2 122.0(4)
O5 C8 N1 104.9(3)
O5 C8 C9 111.9(3)
N1 C8 C9 112.2(3)
C8 C9 C22 107.0(3)
C8 C9 C10 109.8(3)
C22 C9 C10 113.1(3)
C11 C10 C23 113.1(3)
C11 C10 C9 111.0(3)
C23 C10 C9 111.5(3)
C12 C11 C10 124.6(4)
C11 C12 N1 121.9(3)
C11 C12 C13 121.1(4)
N1 C12 C13 115.5(3)
O3 C13 O4 124.7(4)
O3 C13 C12 124.4(4)
O4 C13 C12 110.9(4)
C15 C14 O4 108.8(4)
C21 C16 O5 122.7(4)
C21 C16 C17 122.3(4)
O5 C16 C17 115.0(4)
C18 C17 C16 118.5(5)
C19 C18 C17 120.5(5)
C20 C19 C18 119.7(5)
C19 C20 C21 122.6(5)
C16 C21 C20 116.5(4)
C16 C21 C22 121.1(3)
C20 C21 C22 122.4(4)
C21 C22 C9 110.8(3)
C24 C23 C28 118.1(4)
C24 C23 C10 121.5(3)
C28 C23 C10 120.3(4)
C23 C24 C25 120.4(4)
C26 C25 C24 120.6(5)
C27 C26 C25 119.9(5)
C26 C27 C28 120.1(4)
C23 C28 C27 120.8(4)

loop_
_geom_bond_atom_site_label_1
_geom_bond_atom_site_label_2
_geom_bond_distance
S1 O1 1.422(3)
S1 O2 1.424(3)
S1 N1 1.673(3)
S1 C5 1.760(4)
N1 C12 1.428(5)
N1 C8 1.457(4)
O3 C13 1.204(5)
O4 C13 1.331(5)
O4 C14 1.456(5)
O5 C16 1.387(4)
O5 C8 1.422(4)
C1 C2 1.505(6)
C2 C7 1.380(6)
C2 C3 1.388(6)
C3 C4 1.375(6)
C4 C5 1.372(5)
C5 C6 1.381(5)
C6 C7 1.372(6)
C8 C9 1.522(6)
C9 C22 1.532(5)
C9 C10 1.533(5)
C10 C11 1.507(5)
C10 C23 1.513(5)
C11 C12 1.323(5)
C12 C13 1.499(5)
C14 C15 1.448(7)
C16 C21 1.383(6)
C16 C17 1.397(6)
C17 C18 1.383(6)
C18 C19 1.380(7)
C19 C20 1.357(7)
C20 C21 1.402(6)
C21 C22 1.494(6)
C23 C24 1.380(6)
C23 C28 1.384(5)
C24 C25 1.382(7)
C25 C26 1.368(6)
C26 C27 1.352(6)
C27 C28 1.390(6)
